data_1534896
loop_
_publ_author_name
'Beagley, B.'
'Henderson, C.M.B.'
'Taylor, D.'

_publ_section_title
;
 The crystal structures of aluminoslicate-sodalites: X-ray diffraction
 studies and computer modelling
;
_journal_name_full 'Mineralogical Magazine (1969-)'
_journal_page_first 459
_journal_page_last 464
_journal_volume 46
_journal_year 1982
_chemical_formula_sum 'Al6 Cl2 K8 O24 Si6'
_chemical_name_systematic 'K8 (Al6 Si6 O24) Cl2'
_space_group_IT_number 218
_symmetry_space_group_name_Hall 'P -4n 2 3'
_symmetry_space_group_name_H-M 'P -4 3 n'
_cell_angle_alpha 90
_cell_angle_beta 90
_cell_angle_gamma 90
_cell_formula_units_Z 1
_cell_length_a 9.253
_cell_length_b 9.253
_cell_length_c 9.253
_cell_volume 792.223
_citation_journal_id_ASTM MNLMBB
_cod_data_source_file Beagley_MNLMBB_1982_247.cif
_cod_data_source_block Al6Cl2K8O24Si6
_cod_original_cell_volume 792.2235
_cod_database_code 1534896

loop_
_symmetry_equiv_pos_as_xyz
x,y,z
y+1/2,-x+1/2,-z+1/2
-x,-y,z
-y+1/2,x+1/2,-z+1/2
x,-y,-z
-y+1/2,-x+1/2,z+1/2
-x,y,-z
y+1/2,x+1/2,z+1/2
z,x,y
x+1/2,-z+1/2,-y+1/2
-z,-x,y
-x+1/2,z+1/2,-y+1/2
z,-x,-y
-x+1/2,-z+1/2,y+1/2
-z,x,-y
x+1/2,z+1/2,y+1/2
y,z,x
y,-z,-x
-z+1/2,-y+1/2,x+1/2
-y,z,-x
z+1/2,y+1/2,x+1/2
-y,-z,x
-z+1/2,y+1/2,-x+1/2
z+1/2,-y+1/2,-x+1/2

loop_
_atom_site_label
_atom_site_type_symbol
_atom_site_fract_x
_atom_site_fract_y
_atom_site_fract_z
_atom_site_occupancy
_atom_site_U_iso_or_equiv
K1 K+1 0.1876 0.1876 0.1876 1 0.0
O1 O-2 0.1586 0.1363 0.4786 1 0.0
Al1 Al+3 0.25 0.5 0 1 0.0
Cl1 Cl-1 0 0 0 1 0.0
Si1 Si+4 0.25 0 0.5 1 0.0
